data_7119461
loop_
_publ_author_name
'Hu, Fei-Long'
'Wang, Hui-Fang'
'Guo, Dong'
'Zhang, Hui'
'Lang, Jian-Ping'
'Beves, Jonathon E.'

_publ_section_title
;
 Controlled formation of chiral networks and their reversible chiroptical
 switching behaviour by UV/microwave irradiation
;
_journal_issue 51
_journal_name_full 'Chemical Communications'
_journal_page_first 7990
_journal_page_last 7993
_journal_paper_doi 10.1039/c6cc03256g
_journal_volume 52
_journal_year 2016
_chemical_formula_sum 'C36 H26 Cd N2 O4'
_chemical_formula_weight 662.99
_space_group_IT_number 92
_symmetry_cell_setting tetragonal
_symmetry_space_group_name_Hall 'P 4abw 2nw'
_symmetry_space_group_name_H-M 'P 41 21 2'
_atom_sites_solution_hydrogens geom
_atom_sites_solution_primary direct
_atom_sites_solution_secondary difmap
_audit_creation_method SHELXL-97
_audit_update_record
;
2015-10-05 deposited with the CCDC.
2016-05-27 downloaded from the CCDC.
;
_cell_angle_alpha 90.00
_cell_angle_beta 90.00
_cell_angle_gamma 90.00
_cell_formula_units_Z 8
_cell_length_a 14.5128(14)
_cell_length_b 14.5128(14)
_cell_length_c 29.194(4)
_cell_measurement_reflns_used 9483
_cell_measurement_temperature 296(2)
_cell_measurement_theta_max 25.99
_cell_measurement_theta_min 2.52
_cell_volume 6148.9(12)
_computing_cell_refinement 'Bruker SMART'
_computing_data_collection 'Bruker SMART'
_computing_data_reduction 'Bruker SHELXTL'
_computing_molecular_graphics 'Bruker SHELXTL'
_computing_publication_material 'Bruker SHELXTL'
_computing_structure_refinement 'SHELXL-97 (Sheldrick, 1997)'
_computing_structure_solution 'SHELXS-97 (Sheldrick, 1990)'
_diffrn_ambient_temperature 296(2)
_diffrn_measured_fraction_theta_full 0.997
_diffrn_measured_fraction_theta_max 0.997
_diffrn_measurement_device_type 'CCD area detector'
_diffrn_measurement_method 'phi and omega scans'
_diffrn_radiation_monochromator graphite
_diffrn_radiation_source 'fine-focus sealed tube'
_diffrn_radiation_type MoK\a
_diffrn_radiation_wavelength 0.71073
_diffrn_reflns_av_R_equivalents 0.1235
_diffrn_reflns_av_sigmaI/netI 0.0340
_diffrn_reflns_limit_h_max 17
_diffrn_reflns_limit_h_min -17
_diffrn_reflns_limit_k_max 17
_diffrn_reflns_limit_k_min -17
_diffrn_reflns_limit_l_max 34
_diffrn_reflns_limit_l_min -34
_diffrn_reflns_number 85258
_diffrn_reflns_theta_full 25.01
_diffrn_reflns_theta_max 25.01
_diffrn_reflns_theta_min 2.52
_exptl_absorpt_coefficient_mu 0.752
_exptl_absorpt_correction_T_max 0.8642
_exptl_absorpt_correction_T_min 0.8520
_exptl_absorpt_correction_type multi-scan
_exptl_absorpt_process_details sadabs
_exptl_crystal_colour yellow
_exptl_crystal_density_diffrn 1.432
_exptl_crystal_density_method 'not measured'
_exptl_crystal_description block
_exptl_crystal_F_000 2688
_exptl_crystal_size_max 0.22
_exptl_crystal_size_mid 0.21
_exptl_crystal_size_min 0.20
_refine_diff_density_max 0.599
_refine_diff_density_min -0.312
_refine_diff_density_rms 0.065
_refine_ls_abs_structure_details 'Flack H D (1983), Acta Cryst. A39, 876-881'
_refine_ls_abs_structure_Flack -0.03(4)
_refine_ls_extinction_method none
_refine_ls_goodness_of_fit_ref 1.106
_refine_ls_hydrogen_treatment mixed
_refine_ls_matrix_type full
_refine_ls_number_parameters 395
_refine_ls_number_reflns 5421
_refine_ls_number_restraints 2
_refine_ls_restrained_S_all 1.131
_refine_ls_R_factor_all 0.0439
_refine_ls_R_factor_gt 0.0394
_refine_ls_shift/su_max 0.068
_refine_ls_shift/su_mean 0.004
_refine_ls_structure_factor_coef Fsqd
_refine_ls_weighting_details 'calc w=1/[\s^2^(Fo^2^)+(0.0511P)^2^+4.2239P] where P=(Fo^2^+2Fc^2^)/3'
_refine_ls_weighting_scheme calc
_refine_ls_wR_factor_gt 0.1011
_refine_ls_wR_factor_ref 0.1045
_reflns_number_gt 5041
_reflns_number_total 5421
_reflns_threshold_expression >2sigma(I)
_cod_data_source_file c6cc03256g2.cif
_cod_data_source_block 1406674
_cod_original_cell_volume 6149.0(12)
_cod_original_sg_symbol_H-M P4(1)2(1)2
_cod_database_code 7119461

loop_
_symmetry_equiv_pos_as_xyz
'x, y, z'
'-x, -y, z+1/2'
'-y+1/2, x+1/2, z+1/4'
'y+1/2, -x+1/2, z+3/4'
'-x+1/2, y+1/2, -z+1/4'
'x+1/2, -y+1/2, -z+3/4'
'y, x, -z'
'-y, -x, -z+1/2'

loop_
_atom_site_label
_atom_site_type_symbol
_atom_site_fract_x
_atom_site_fract_y
_atom_site_fract_z
_atom_site_U_iso_or_equiv
_atom_site_adp_type
_atom_site_occupancy
_atom_site_symmetry_multiplicity
_atom_site_calc_flag
_atom_site_refinement_flags
_atom_site_disorder_assembly
_atom_site_disorder_group
Cd1 Cd 0.82385(2) 0.92071(2) 0.055695(11) 0.05210(12) Uani 1 1 d . . .
N1 N 0.9419(3) 1.0247(3) 0.06109(15) 0.0663(12) Uani 1 1 d . . .
N2 N 0.7171(3) 0.8024(3) 0.05429(15) 0.0595(10) Uani 1 1 d . . .
O1 O 0.9337(3) 0.8125(3) 0.02752(12) 0.0665(9) Uani 1 1 d . . .
O2 O 1.0292(3) 0.7287(3) -0.01303(14) 0.0842(12) Uani 1 1 d . . .
O3 O 0.8326(4) 0.8639(4) 0.14177(18) 0.1114(17) Uani 1 1 d . . .
O4 O 0.7421(4) 0.9715(4) 0.11639(17) 0.1054(16) Uani 1 1 d . . .
C1 C 0.6292(4) 0.8219(5) 0.0489(3) 0.094(2) Uani 1 1 d . . .
H1 H 0.6117 0.8828 0.0442 0.112 Uiso 1 1 calc R . .
C2 C 0.5624(5) 0.7546(8) 0.0498(4) 0.136(4) Uani 1 1 d . . .
H2 H 0.5013 0.7710 0.0447 0.163 Uiso 1 1 calc R . .
C3 C 0.5831(7) 0.6647(7) 0.0581(2) 0.115(3) Uani 1 1 d . . .
C4 C 0.6709(7) 0.6474(5) 0.0630(3) 0.108(3) Uani 1 1 d . . .
H4 H 0.6896 0.5871 0.0684 0.129 Uiso 1 1 calc R . .
C5 C 0.7370(5) 0.7160(4) 0.0605(3) 0.0881(19) Uani 1 1 d . . .
H5 H 0.7986 0.6995 0.0633 0.106 Uiso 1 1 calc R . .
C6 C 0.5346(8) 0.5739(9) 0.0645(4) 0.076(2) Uani 0.529(7) 1 d PD . 1
H6 H 0.5610 0.5232 0.0788 0.092 Uiso 0.529(7) 1 calc PR . 1
C7 C 0.4448(7) 0.5744(9) 0.0463(5) 0.083(3) Uani 0.529(7) 1 d PD . 1
H7 H 0.4184 0.6241 0.0311 0.100 Uiso 0.529(7) 1 calc PR . 1
C7' C 0.4862(10) 0.5337(9) 0.0618(6) 0.083(3) Uani 0.471(7) 1 d P . 2
H7' H 0.5391 0.5028 0.0710 0.100 Uiso 0.471(7) 1 calc PR . 2
C6' C 0.4873(10) 0.6192(10) 0.0547(5) 0.076(2) Uani 0.471(7) 1 d P . 2
H6' H 0.4343 0.6525 0.0480 0.092 Uiso 0.471(7) 1 calc PR . 2
C8 C 1.2455(6) 1.4307(6) 0.0329(4) 0.131(3) Uani 1 1 d . . .
H8 H 1.1918 1.4398 0.0162 0.157 Uiso 1 1 calc R . .
C9 C 1.3144(7) 1.4962(6) 0.0317(4) 0.136(4) Uani 1 1 d . . .
H9 H 1.3055 1.5502 0.0151 0.163 Uiso 1 1 calc R . .
C10 C 1.3967(6) 1.4827(7) 0.0549(3) 0.121(3) Uani 1 1 d . . .
C11 C 1.4061(6) 1.4033(7) 0.0795(3) 0.121(3) Uani 1 1 d . . .
H11 H 1.4609 1.3915 0.0949 0.145 Uiso 1 1 calc R . .
C12 C 1.3349(6) 1.3404(6) 0.0817(3) 0.117(3) Uani 1 1 d . . .
H12 H 1.3420 1.2881 0.0998 0.141 Uiso 1 1 calc R . .
C13 C 1.2557(5) 1.3524(5) 0.0586(3) 0.103(3) Uani 1 1 d . . .
C14 C 1.1750(7) 1.2924(7) 0.0585(3) 0.140(4) Uani 1 1 d D . .
H14 H 1.1212 1.3196 0.0477 0.168 Uiso 1 1 calc R . .
C15 C 1.1669(9) 1.2136(8) 0.0703(3) 0.179(6) Uani 1 1 d D . .
H15 H 1.2182 1.1866 0.0839 0.215 Uiso 1 1 calc R . .
C16 C 1.0837(7) 1.1541(7) 0.0656(3) 0.119(3) Uani 1 1 d . . .
C17 C 0.9918(8) 1.1819(5) 0.0644(2) 0.110(3) Uani 1 1 d . . .
H17 H 0.9763 1.2441 0.0646 0.132 Uiso 1 1 calc R . .
C18 C 0.9229(5) 1.1135(4) 0.0628(2) 0.0852(18) Uani 1 1 d . . .
H18 H 0.8615 1.1318 0.0630 0.102 Uiso 1 1 calc R . .
C19 C 1.0293(5) 1.0009(5) 0.0611(3) 0.088(2) Uani 1 1 d . . .
H19 H 1.0440 0.9386 0.0593 0.105 Uiso 1 1 calc R . .
C20 C 1.0998(5) 1.0636(7) 0.0637(3) 0.117(3) Uani 1 1 d . . .
H20 H 1.1603 1.0425 0.0641 0.141 Uiso 1 1 calc R . .
C21 C 0.9957(4) 0.7509(4) 0.02429(18) 0.0607(12) Uani 1 1 d . . .
C22 C 1.0214(4) 0.7014(4) 0.06751(19) 0.0671(14) Uani 1 1 d . . .
C23 C 0.9706(6) 0.7117(5) 0.1070(2) 0.096(2) Uani 1 1 d . . .
H23 H 0.9248 0.7565 0.1082 0.116 Uiso 1 1 calc R . .
C24 C 0.9861(7) 0.6571(6) 0.1450(2) 0.114(3) Uani 1 1 d . . .
H24 H 0.9486 0.6638 0.1706 0.137 Uiso 1 1 calc R . .
C25 C 1.0544(6) 0.5940(5) 0.1458(2) 0.095(2) Uani 1 1 d . . .
C26 C 1.1097(5) 0.5839(5) 0.1070(2) 0.091(2) Uani 1 1 d . . .
H26 H 1.1581 0.5419 0.1070 0.109 Uiso 1 1 calc R . .
C27 C 1.0917(5) 0.6374(4) 0.0680(2) 0.0849(18) Uani 1 1 d . . .
H27 H 1.1278 0.6296 0.0419 0.102 Uiso 1 1 calc R . .
C28 C 1.0640(7) 0.5339(6) 0.1869(2) 0.112(3) Uani 1 1 d . . .
H28 H 1.0222 0.5466 0.2101 0.135 Uiso 1 1 calc R . .
C29 C 1.1170(5) 0.4709(6) 0.1954(3) 0.096(2) Uani 1 1 d . . .
H29 H 1.1627 0.4579 0.1740 0.115 Uiso 1 1 calc R . .
C30 C 0.7659(4) 0.9121(5) 0.1455(2) 0.0799(18) Uani 1 1 d . . .
C31 C 0.7045(4) 0.9005(4) 0.1867(2) 0.0712(15) Uani 1 1 d . . .
C32 C 0.7207(4) 0.8370(5) 0.2203(2) 0.0848(17) Uani 1 1 d . . .
H32 H 0.7713 0.7979 0.2180 0.102 Uiso 1 1 calc R . .
C33 C 0.6625(5) 0.8301(5) 0.2577(2) 0.0894(18) Uani 1 1 d . . .
H33 H 0.6749 0.7864 0.2802 0.107 Uiso 1 1 calc R . .
C34 C 0.5868(5) 0.8861(5) 0.2625(2) 0.0863(18) Uani 1 1 d . . .
C35 C 0.5675(5) 0.9478(5) 0.2266(3) 0.097(2) Uani 1 1 d . . .
H35 H 0.5144 0.9836 0.2276 0.116 Uiso 1 1 calc R . .
C36 C 0.6265(5) 0.9557(5) 0.1899(2) 0.0904(19) Uani 1 1 d . . .
H36 H 0.6140 0.9983 0.1669 0.108 Uiso 1 1 calc R . .

loop_
_atom_site_aniso_label
_atom_site_aniso_U_11
_atom_site_aniso_U_22
_atom_site_aniso_U_33
_atom_site_aniso_U_23
_atom_site_aniso_U_13
_atom_site_aniso_U_12
Cd1 0.0539(2) 0.0516(2) 0.05084(17) 0.00785(15) -0.00821(16) -0.02048(15)
N1 0.072(3) 0.066(3) 0.061(2) 0.006(2) -0.012(2) -0.034(2)
N2 0.060(2) 0.055(2) 0.064(2) 0.006(2) -0.009(2) -0.0217(18)
O1 0.067(2) 0.060(2) 0.073(2) 0.0158(17) -0.0153(18) -0.0006(17)
O2 0.088(3) 0.097(3) 0.068(2) 0.017(2) -0.001(2) 0.014(2)
O3 0.076(3) 0.150(5) 0.109(4) -0.034(3) 0.020(3) -0.013(3)
O4 0.134(4) 0.097(3) 0.085(3) -0.008(3) 0.029(3) -0.028(3)
C1 0.061(4) 0.082(4) 0.137(6) 0.024(5) -0.019(4) -0.021(3)
C2 0.065(4) 0.167(9) 0.176(9) 0.034(8) -0.014(5) -0.058(5)
C3 0.126(7) 0.129(7) 0.089(4) -0.013(5) 0.020(5) -0.097(6)
C4 0.130(7) 0.060(4) 0.132(7) 0.011(4) 0.017(6) -0.051(4)
C5 0.088(4) 0.065(4) 0.112(5) 0.018(4) 0.001(4) -0.026(3)
C6 0.060(6) 0.070(6) 0.099(6) 0.018(5) -0.014(5) -0.016(4)
C7 0.056(7) 0.058(6) 0.135(10) 0.011(6) -0.007(5) -0.023(4)
C7' 0.056(7) 0.058(6) 0.135(10) 0.011(6) -0.007(5) -0.023(4)
C6' 0.060(6) 0.070(6) 0.099(6) 0.018(5) -0.014(5) -0.016(4)
C8 0.094(6) 0.099(6) 0.201(10) 0.003(6) 0.014(6) -0.047(5)
C9 0.113(7) 0.088(5) 0.207(11) -0.002(6) 0.024(7) -0.048(5)
C10 0.105(6) 0.112(6) 0.146(7) -0.049(6) 0.048(6) -0.064(5)
C11 0.086(5) 0.130(7) 0.148(8) -0.020(6) -0.001(5) -0.058(5)
C12 0.110(6) 0.099(6) 0.142(7) -0.010(5) -0.005(6) -0.051(5)
C13 0.084(5) 0.097(5) 0.126(6) -0.029(5) 0.020(5) -0.061(4)
C14 0.125(7) 0.145(8) 0.149(8) -0.010(7) 0.018(7) -0.094(7)
C15 0.213(12) 0.185(11) 0.139(8) -0.040(7) 0.050(8) -0.154(10)
C16 0.113(6) 0.142(8) 0.102(5) -0.016(5) 0.008(5) -0.090(6)
C17 0.177(9) 0.062(4) 0.091(5) 0.002(4) -0.011(5) -0.057(5)
C18 0.097(4) 0.067(4) 0.091(5) 0.009(3) -0.012(4) -0.027(3)
C19 0.076(4) 0.085(4) 0.102(5) -0.007(4) -0.017(4) -0.039(4)
C20 0.074(5) 0.140(8) 0.138(7) -0.029(6) 0.006(4) -0.059(5)
C21 0.056(3) 0.053(3) 0.073(3) 0.015(2) -0.021(3) -0.012(2)
C22 0.068(3) 0.063(3) 0.070(3) -0.001(2) -0.025(3) 0.005(3)
C23 0.135(6) 0.081(4) 0.073(4) 0.007(3) -0.021(4) 0.032(4)
C24 0.163(8) 0.106(6) 0.073(4) 0.018(4) -0.009(4) 0.044(6)
C25 0.126(6) 0.089(5) 0.072(4) 0.006(3) -0.019(4) 0.022(4)
C26 0.094(5) 0.075(4) 0.103(5) 0.009(4) -0.024(4) 0.027(4)
C27 0.090(5) 0.081(4) 0.084(4) 0.015(3) -0.015(3) 0.014(3)
C28 0.166(8) 0.099(5) 0.071(4) 0.014(4) -0.021(5) 0.036(6)
C29 0.094(5) 0.110(5) 0.084(4) 0.033(4) -0.014(4) 0.004(4)
C30 0.070(4) 0.089(5) 0.080(4) -0.037(4) 0.003(3) -0.015(3)
C31 0.078(4) 0.068(3) 0.068(3) -0.011(3) 0.010(3) -0.002(3)
C32 0.073(4) 0.099(5) 0.083(4) -0.018(4) 0.013(3) 0.014(3)
C33 0.109(5) 0.086(4) 0.073(4) -0.007(3) 0.013(4) 0.019(4)
C34 0.094(4) 0.099(5) 0.066(3) -0.006(3) 0.026(3) 0.004(4)
C35 0.081(4) 0.109(6) 0.100(5) -0.001(4) 0.021(4) 0.018(4)
C36 0.096(5) 0.103(5) 0.072(4) 0.008(4) 0.005(4) 0.015(4)

loop_
_atom_type_symbol
_atom_type_description
_atom_type_scat_dispersion_real
_atom_type_scat_dispersion_imag
_atom_type_scat_source
C C 0.0033 0.0016 'International Tables Vol C Tables 4.2.6.8 and 6.1.1.4'
H H 0.0000 0.0000 'International Tables Vol C Tables 4.2.6.8 and 6.1.1.4'
N N 0.0061 0.0033 'International Tables Vol C Tables 4.2.6.8 and 6.1.1.4'
O O 0.0106 0.0060 'International Tables Vol C Tables 4.2.6.8 and 6.1.1.4'
Cd Cd -0.8075 1.2024 'International Tables Vol C Tables 4.2.6.8 and 6.1.1.4'

loop_
_geom_angle_atom_site_label_1
_geom_angle_atom_site_label_2
_geom_angle_atom_site_label_3
_geom_angle
_geom_angle_site_symmetry_1
_geom_angle_site_symmetry_3
O4 Cd1 N1 97.12(18) . .
O4 Cd1 N2 84.52(17) . .
N1 Cd1 N2 172.82(16) . .
O4 Cd1 O1 146.91(18) . .
N1 Cd1 O1 87.56(16) . .
N2 Cd1 O1 87.31(15) . .
O4 Cd1 O2 83.8(2) . 7
N1 Cd1 O2 91.91(17) . 7
N2 Cd1 O2 95.21(16) . 7
O1 Cd1 O2 128.92(13) . 7
O4 Cd1 O1 136.10(19) . 7
N1 Cd1 O1 93.89(14) . 7
N2 Cd1 O1 89.69(14) . 7
O1 Cd1 O1 75.68(12) . 7
O2 Cd1 O1 53.38(13) 7 7
O4 Cd1 O3 51.82(19) . .
N1 Cd1 O3 95.97(15) . .
N2 Cd1 O3 79.51(15) . .
O1 Cd1 O3 95.17(15) . .
O2 Cd1 O3 135.53(17) 7 .
O1 Cd1 O3 166.25(15) 7 .
O4 Cd1 C30 26.81(19) . .
N1 Cd1 C30 101.12(16) . .
N2 Cd1 C30 77.22(16) . .
O1 Cd1 C30 120.14(18) . .
O2 Cd1 C30 110.0(2) 7 .
O1 Cd1 C30 158.32(17) 7 .
O3 Cd1 C30 25.53(18) . .
C19 N1 C18 117.2(5) . .
C19 N1 Cd1 123.3(4) . .
C18 N1 Cd1 119.4(4) . .
C5 N2 C1 116.0(5) . .
C5 N2 Cd1 124.4(4) . .
C1 N2 Cd1 119.5(4) . .
C21 O1 Cd1 164.1(3) . .
C21 O1 Cd1 91.6(3) . 7
Cd1 O1 Cd1 104.31(12) . 7
C21 O2 Cd1 92.8(3) . 7
C30 O3 Cd1 82.3(5) . .
C30 O4 Cd1 99.3(4) . .
N2 C1 C2 121.9(7) . .
C3 C2 C1 121.9(8) . .
C4 C3 C2 114.8(6) . .
C4 C3 C6 105.9(9) . .
C2 C3 C6 139.3(9) . .
C4 C3 C6' 143.4(10) . .
C2 C3 C6' 101.6(10) . .
C6 C3 C6' 37.9(6) . .
C3 C4 C5 122.0(8) . .
N2 C5 C4 123.2(7) . .
C7 C6 C3 112.5(11) . .
C6 C7 C10 111.0(11) . 1_445
C6' C7' C10 118.3(15) . 1_445
C7' C6' C3 115.1(13) . .
C13 C8 C9 120.6(10) . .
C8 C9 C10 120.9(10) . .
C11 C10 C9 117.5(7) . .
C11 C10 C7' 105.0(11) . 1_665
C9 C10 C7' 137.5(11) . 1_665
C11 C10 C7 141.2(10) . 1_665
C9 C10 C7 101.0(10) . 1_665
C7' C10 C7 36.7(7) 1_665 1_665
C10 C11 C12 120.7(10) . .
C13 C12 C11 122.0(9) . .
C12 C13 C8 118.3(6) . .
C12 C13 C14 127.6(9) . .
C8 C13 C14 114.1(8) . .
C15 C14 C13 130.3(12) . .
C14 C15 C16 127.2(13) . .
C20 C16 C17 116.8(6) . .
C20 C16 C15 115.6(10) . .
C17 C16 C15 127.6(10) . .
C16 C17 C18 118.4(8) . .
N1 C18 C17 122.8(8) . .
N1 C19 C20 123.1(8) . .
C16 C20 C19 121.6(8) . .
O2 C21 O1 121.8(4) . .
O2 C21 C22 121.3(5) . .
O1 C21 C22 116.8(5) . .
C27 C22 C23 117.5(6) . .
C27 C22 C21 121.0(6) . .
C23 C22 C21 121.2(5) . .
C22 C23 C24 121.4(7) . .
C25 C24 C23 121.5(8) . .
C24 C25 C26 118.7(6) . .
C24 C25 C28 118.7(7) . .
C26 C25 C28 122.5(7) . .
C25 C26 C27 119.6(6) . .
C22 C27 C26 121.2(7) . .
C29 C28 C25 131.5(9) . .
C28 C29 C34 124.8(8) . 8_765
O3 C30 O4 124.0(7) . .
O3 C30 C31 119.1(8) . .
O4 C30 C31 116.9(6) . .
O3 C30 Cd1 72.2(4) . .
O4 C30 Cd1 53.9(3) . .
C31 C30 Cd1 160.9(4) . .
C32 C31 C36 118.8(6) . .
C32 C31 C30 123.1(6) . .
C36 C31 C30 118.1(6) . .
C31 C32 C33 120.7(6) . .
C34 C33 C32 121.7(7) . .
C33 C34 C35 117.4(6) . .
C33 C34 C29 121.0(7) . 8_675
C35 C34 C29 121.6(7) . 8_675
C36 C35 C34 120.6(7) . .
C35 C36 C31 120.7(7) . .

loop_
_geom_bond_atom_site_label_1
_geom_bond_atom_site_label_2
_geom_bond_distance
_geom_bond_site_symmetry_2
Cd1 O4 2.256(5) .
Cd1 N1 2.288(4) .
Cd1 N2 2.312(3) .
Cd1 O1 2.384(4) .
Cd1 O2 2.437(4) 7
Cd1 O1 2.442(3) 7
Cd1 O3 2.648(6) .
Cd1 C30 2.757(7) .
N1 C19 1.314(9) .
N1 C18 1.319(8) .
N2 C5 1.299(8) .
N2 C1 1.317(7) .
O1 C21 1.272(6) .
O1 Cd1 2.442(3) 7
O2 C21 1.236(7) .
O2 Cd1 2.437(4) 7
O3 C30 1.199(8) .
O4 C30 1.260(8) .
C1 C2 1.376(10) .
C2 C3 1.359(14) .
C3 C4 1.307(13) .
C3 C6 1.506(13) .
C3 C6' 1.542(14) .
C4 C5 1.385(9) .
C6 C7 1.406(14) .
C7 C10 1.524(13) 1_445
C7' C6' 1.26(2) .
C7' C10 1.508(15) 1_445
C8 C13 1.369(12) .
C8 C9 1.380(10) .
C9 C10 1.388(14) .
C10 C11 1.364(14) .
C10 C7' 1.508(15) 1_665
C10 C7 1.524(13) 1_665
C11 C12 1.380(10) .
C12 C13 1.345(12) .
C13 C14 1.459(8) .
C14 C15 1.201(12) .
C15 C16 1.491(10) .
C16 C20 1.336(13) .
C16 C17 1.393(13) .
C17 C18 1.410(9) .
C19 C20 1.371(8) .
C21 C22 1.499(7) .
C22 C27 1.379(8) .
C22 C23 1.378(9) .
C23 C24 1.381(9) .
C24 C25 1.349(10) .
C25 C26 1.395(10) .
C25 C28 1.491(9) .
C26 C27 1.403(9) .
C28 C29 1.220(10) .
C29 C34 1.488(9) 8_765
C30 C31 1.506(9) .
C31 C32 1.366(9) .
C31 C36 1.390(9) .
C32 C33 1.385(9) .
C33 C34 1.374(9) .
C34 C35 1.407(10) .
C34 C29 1.488(9) 8_675
C35 C36 1.377(9) .
